data_4115089
loop_
_publ_author_name
'Udo Verkerk'
'Megumi Fujita'
'Trevor L. Dzwiniel'
'Robert McDonald'
'Jeffrey M. Stryker'

_publ_contact_author_address
; Department of Chemistry
  University of Alberta
  Edmonton Alberta T6G 2G2
  Canada
;
_publ_contact_author_email jeff.stryker@ualberta.ca
_publ_contact_author_fax 1(780)4928231
_publ_contact_author_name 'Dr Jeffrey M. Stryker'
_publ_contact_author_phone 1(780)4923891
_publ_section_title
;
 Tetrakis(2-hydroxyphenyl)ethene and Derivatives. A Structurally
 Preorganized Tetradentate Ligand System for Polymetallic Coordination
 Chemistry and Catalysis
;
_journal_name_full 'Journal of the American Chemical Society'
_journal_page_first 9988
_journal_page_last 9989
_journal_paper_doi 10.1021/ja027436u
_journal_volume 124
_journal_year 2002
_chemical_formula_sum 'C45.5 H60 Al4 O4'
_chemical_formula_weight 778.85
_space_group_IT_number 2
_symmetry_cell_setting triclinic
_symmetry_space_group_name_Hall '-P 1'
_symmetry_space_group_name_H-M 'P -1'
_atom_sites_solution_hydrogens geom
_atom_sites_solution_primary direct
_atom_sites_solution_secondary difmap
_audit_creation_method 'manual editing of SHELXL template'
_cell_angle_alpha 78.881(3)
_cell_angle_beta 74.132(3)
_cell_angle_gamma 83.404(3)
_cell_formula_units_Z 4
_cell_length_a 12.7113(5)
_cell_length_b 17.9077(7)
_cell_length_c 20.9008(9)
_cell_measurement_reflns_used 42
_cell_measurement_temperature 213(2)
_cell_measurement_theta_max 28.81
_cell_measurement_theta_min 27.49
_cell_volume 4480.7(3)
_computing_cell_refinement 'Siemens XSCANS'
_computing_data_collection 'Siemens XSCANS'
_computing_data_reduction 'Siemens SHELXTL'
_computing_molecular_graphics 'Siemens SHELXTL'
_computing_publication_material 'Siemens SHELXTL'
_computing_structure_refinement 'SHELXL-93 (Sheldrick, 1993)'
_computing_structure_solution 'SHELXS-86 (Sheldrick, 1990)'
_diffrn_ambient_temperature 213(2)
_diffrn_measurement_device 'Siemens P4/RA'
_diffrn_measurement_method '2\q/\w scans'
_diffrn_radiation_monochromator graphite
_diffrn_radiation_source 'fine-focus rotating anode'
_diffrn_radiation_type CuKa
_diffrn_radiation_wavelength 1.54178
_diffrn_reflns_av_R_equivalents 0.0487
_diffrn_reflns_av_sigmaI/netI 0.0492
_diffrn_reflns_limit_h_max 11
_diffrn_reflns_limit_h_min 0
_diffrn_reflns_limit_k_max 19
_diffrn_reflns_limit_k_min -19
_diffrn_reflns_limit_l_max 22
_diffrn_reflns_limit_l_min -21
_diffrn_reflns_number 12078
_diffrn_reflns_theta_max 57.50
_diffrn_reflns_theta_min 2.23
_diffrn_standards_decay_% <1%
_diffrn_standards_interval_count 397
_diffrn_standards_number 3
_exptl_absorpt_coefficient_mu 1.270
_exptl_absorpt_correction_T_max 0.9269
_exptl_absorpt_correction_T_min 0.4395
_exptl_absorpt_correction_type empirical
_exptl_crystal_colour colorless
_exptl_crystal_density_diffrn 1.155
_exptl_crystal_description fragment
_exptl_crystal_F_000 1668
_exptl_crystal_size_max 0.74
_exptl_crystal_size_mid 0.33
_exptl_crystal_size_min 0.19
_refine_diff_density_max .791
_refine_diff_density_min -.588
_refine_diff_density_rms .084
_refine_ls_extinction_method none
_refine_ls_goodness_of_fit_all 1.049
_refine_ls_goodness_of_fit_obs 1.079
_refine_ls_hydrogen_treatment constr
_refine_ls_matrix_type full
_refine_ls_number_parameters 966
_refine_ls_number_reflns 11418
_refine_ls_number_restraints 42
_refine_ls_restrained_S_all 1.051
_refine_ls_restrained_S_obs 1.076
_refine_ls_R_factor_all 0.1129
_refine_ls_R_factor_obs 0.0858
_refine_ls_shift/esd_max 0.058
_refine_ls_shift/esd_mean 0.001
_refine_ls_structure_factor_coef Fsqd
_refine_ls_weighting_details 'w=1/[s^2^(Fo^2^)+( 0.1110P)^2^+13.2939P] where P=(Fo^2^+2Fc^2^)/3'
_refine_ls_weighting_scheme calc
_refine_ls_wR_factor_all 0.2456
_refine_ls_wR_factor_obs 0.2150
_reflns_number_observed 8507
_reflns_number_total 11424
_reflns_observed_criterion >2sigma(I)
_cod_data_source_file ja027436u_s2_3.cif
_cod_data_source_block compound(8)
_cod_depositor_comments
;
The following automatic conversions were performed:

'_refine_ls_weighting_scheme' value 'calc w=1/[s^2^(Fo^2^)+(
0.1110P)^2^+13.2939P] where P=(Fo^2^+2Fc^2^)/3' was changed to
'calc'. New tag '_refine_ls_weighting_details' was created. The value
of the new tag was set to 'w=1/[s^2^(Fo^2^)+( 0.1110P)^2^+13.2939P]
where P=(Fo^2^+2Fc^2^)/3'.

Automatic conversion script
Id: cif_fix_values 3143 2015-03-26 13:38:13Z robertas 
;
_cod_database_code 4115089

loop_
_symmetry_equiv_pos_as_xyz
'x, y, z'
'-x, -y, -z'

loop_
_atom_site_aniso_label
_atom_site_aniso_U_11
_atom_site_aniso_U_22
_atom_site_aniso_U_33
_atom_site_aniso_U_23
_atom_site_aniso_U_13
_atom_site_aniso_U_12
Al1A 0.0522(12) 0.0372(9) 0.0363(9) -0.0077(7) -0.0073(8) -0.0092(8)
Al2A 0.0533(12) 0.0363(9) 0.0361(9) -0.0088(7) -0.0019(8) -0.0081(8)
Al3A 0.0561(12) 0.0330(9) 0.0398(10) -0.0131(7) -0.0047(8) -0.0072(8)
Al4A 0.0547(12) 0.0314(9) 0.0404(10) -0.0025(7) -0.0097(8) -0.0087(8)
O1A 0.040(2) 0.032(2) 0.036(2) -0.008(2) -0.007(2) -0.005(2)
O2A 0.047(2) 0.032(2) 0.035(2) -0.007(2) -0.002(2) -0.003(2)
O3A 0.043(3) 0.033(2) 0.041(2) -0.010(2) -0.006(2) -0.004(2)
O4A 0.050(3) 0.035(2) 0.037(2) -0.009(2) -0.009(2) -0.006(2)
C1A 0.051(4) 0.030(3) 0.051(4) -0.008(3) -0.005(3) 0.003(3)
C2A 0.045(4) 0.030(3) 0.052(4) -0.007(3) -0.006(3) 0.006(3)
C11A 0.047(4) 0.027(3) 0.045(3) -0.010(2) -0.002(3) -0.008(3)
C12A 0.056(5) 0.025(3) 0.037(3) -0.007(2) -0.004(3) -0.008(3)
C13A 0.049(4) 0.037(3) 0.059(4) -0.009(3) -0.011(3) -0.010(3)
C14A 0.070(6) 0.033(4) 0.080(5) -0.011(3) -0.007(4) -0.016(3)
C15A 0.058(5) 0.032(3) 0.091(5) -0.018(3) -0.003(4) -0.006(3)
C16A 0.046(4) 0.029(3) 0.075(5) -0.011(3) -0.005(3) -0.003(3)
C17A 0.074(5) 0.056(4) 0.048(4) -0.009(3) -0.017(3) -0.021(4)
C18A 0.099(7) 0.079(5) 0.074(5) -0.011(4) -0.027(5) -0.042(5)
C19A 0.058(4) 0.047(4) 0.051(4) -0.003(3) -0.012(3) -0.014(3)
C20A 0.092(6) 0.069(5) 0.079(5) -0.007(4) -0.043(5) 0.008(4)
C21A 0.063(4) 0.036(3) 0.033(3) -0.007(3) -0.006(3) -0.007(3)
C22A 0.048(4) 0.035(3) 0.033(3) -0.004(2) -0.005(3) -0.004(3)
C23A 0.072(5) 0.066(4) 0.031(3) -0.011(3) -0.008(3) -0.003(4)
C24A 0.089(6) 0.086(5) 0.033(4) -0.003(4) -0.016(4) 0.002(5)
C25A 0.097(6) 0.075(5) 0.048(4) -0.001(4) -0.026(4) 0.011(5)
C26A 0.068(5) 0.049(4) 0.051(4) -0.004(3) -0.014(3) 0.011(3)
C27A 0.059(4) 0.049(4) 0.044(4) -0.005(3) -0.003(3) -0.013(3)
C28A 0.078(6) 0.070(5) 0.046(4) 0.003(3) -0.002(4) -0.020(4)
C29A 0.066(5) 0.060(4) 0.044(4) -0.013(3) -0.004(3) -0.010(4)
C30A 0.053(5) 0.093(6) 0.085(6) -0.009(4) -0.018(4) -0.011(4)
C31A 0.053(4) 0.028(3) 0.041(3) -0.008(2) -0.007(3) -0.010(3)
C32A 0.041(4) 0.037(3) 0.031(3) -0.007(2) -0.007(3) -0.010(3)
C33A 0.050(5) 0.038(3) 0.060(4) -0.015(3) -0.013(3) -0.009(3)
C34A 0.070(6) 0.049(4) 0.068(5) -0.013(3) -0.015(4) -0.021(4)
C35A 0.046(4) 0.057(4) 0.083(5) -0.011(4) -0.022(4) -0.020(3)
C36A 0.051(5) 0.043(4) 0.076(5) -0.013(3) -0.016(4) -0.002(3)
C37A 0.071(5) 0.067(5) 0.049(4) -0.017(3) -0.003(3) -0.017(4)
C38A 0.106(7) 0.083(6) 0.082(6) -0.045(5) 0.000(5) -0.039(5)
C39A 0.079(5) 0.044(4) 0.054(4) -0.020(3) -0.004(4) -0.005(3)
C40A 0.071(5) 0.085(5) 0.069(5) -0.038(4) -0.009(4) 0.015(4)
C41A 0.060(4) 0.029(3) 0.031(3) -0.007(2) -0.001(3) -0.012(3)
C42A 0.044(4) 0.039(3) 0.030(3) -0.008(2) -0.001(3) -0.012(3)
C43A 0.066(5) 0.062(4) 0.036(4) -0.010(3) -0.008(3) -0.005(3)
C44A 0.083(6) 0.078(5) 0.041(4) -0.031(4) 0.000(4) -0.012(4)
C45A 0.063(5) 0.061(4) 0.055(4) -0.023(3) 0.000(4) -0.007(4)
C46A 0.055(4) 0.046(4) 0.045(4) -0.013(3) 0.001(3) -0.009(3)
C47A 0.066(5) 0.054(4) 0.044(4) -0.003(3) -0.009(3) -0.021(3)
C48A 0.100(7) 0.111(7) 0.050(4) 0.012(4) -0.009(4) -0.056(6)
C49A 0.068(5) 0.045(4) 0.062(4) -0.003(3) -0.013(4) -0.012(3)
C50A 0.084(6) 0.041(4) 0.139(8) -0.010(4) -0.034(6) -0.007(4)
Al1B 0.0598(13) 0.0323(9) 0.0346(9) -0.0047(7) -0.0084(8) -0.0060(8)
Al2B 0.0504(12) 0.0327(9) 0.0352(9) -0.0108(7) -0.0069(8) -0.0069(8)
Al3B 0.0546(12) 0.0390(9) 0.0325(9) -0.0121(7) -0.0020(8) -0.0111(8)
Al4B 0.0559(12) 0.0302(9) 0.0408(10) -0.0109(7) -0.0062(8) -0.0089(8)
O1B 0.049(3) 0.032(2) 0.035(2) -0.008(2) -0.008(2) -0.006(2)
O2B 0.047(2) 0.027(2) 0.038(2) -0.009(2) -0.007(2) -0.007(2)
O3B 0.045(2) 0.033(2) 0.035(2) -0.011(2) -0.001(2) -0.008(2)
O4B 0.051(3) 0.032(2) 0.036(2) -0.006(2) -0.002(2) -0.006(2)
C1B 0.055(4) 0.039(3) 0.050(4) -0.014(3) -0.001(3) -0.001(3)
C2B 0.052(4) 0.040(3) 0.057(4) -0.016(3) -0.007(3) 0.002(3)
C11B 0.060(4) 0.037(3) 0.038(3) -0.014(3) -0.008(3) -0.005(3)
C12B 0.050(4) 0.032(3) 0.036(3) -0.015(2) 0.001(3) -0.005(3)
C13B 0.068(5) 0.047(4) 0.038(3) -0.014(3) -0.008(3) -0.011(3)
C14B 0.078(5) 0.058(4) 0.041(4) -0.026(3) -0.002(4) -0.015(4)
C15B 0.059(5) 0.061(4) 0.059(4) -0.034(4) 0.000(4) 0.002(4)
C16B 0.060(5) 0.051(4) 0.054(4) -0.026(3) -0.007(3) 0.008(3)
C17B 0.082(5) 0.054(4) 0.038(4) -0.003(3) -0.007(3) -0.016(4)
C18B 0.112(7) 0.061(5) 0.064(5) 0.011(4) -0.012(5) -0.032(5)
C19B 0.079(5) 0.041(4) 0.054(4) -0.008(3) -0.017(4) -0.001(3)
C20B 0.088(6) 0.089(6) 0.064(5) -0.004(4) -0.038(4) 0.005(5)
C21B 0.049(4) 0.034(3) 0.044(3) -0.009(3) -0.008(3) -0.005(3)
C22B 0.057(4) 0.026(3) 0.035(3) -0.009(2) -0.008(3) -0.006(3)
C23B 0.066(5) 0.037(3) 0.045(4) -0.005(3) -0.002(3) -0.014(3)
C24B 0.080(6) 0.038(4) 0.058(4) 0.000(3) -0.002(4) -0.015(4)
C25B 0.080(6) 0.031(3) 0.073(5) -0.003(3) -0.015(4) 0.000(3)
C26B 0.060(5) 0.036(4) 0.076(5) -0.009(3) -0.013(4) 0.003(3)
C27B 0.063(5) 0.045(4) 0.044(4) -0.016(3) -0.008(3) -0.015(3)
C28B 0.080(6) 0.071(5) 0.051(4) -0.020(3) -0.006(4) -0.029(4)
C29B 0.060(5) 0.054(4) 0.060(4) -0.021(3) -0.011(3) -0.010(3)
C30B 0.052(5) 0.092(6) 0.090(6) -0.033(5) 0.000(4) -0.012(4)
C31B 0.057(4) 0.037(3) 0.040(3) -0.008(3) -0.013(3) -0.003(3)
C32B 0.053(4) 0.032(3) 0.038(3) -0.003(2) -0.015(3) -0.005(3)
C33B 0.080(5) 0.060(4) 0.037(4) -0.019(3) -0.011(3) -0.009(4)
C34B 0.089(6) 0.082(5) 0.048(4) -0.006(4) -0.038(4) -0.002(5)
C35B 0.088(6) 0.072(5) 0.061(5) -0.014(4) -0.032(4) -0.001(4)
C36B 0.063(5) 0.053(4) 0.057(4) -0.014(3) -0.016(4) 0.007(3)
C37B 0.088(6) 0.059(4) 0.040(4) -0.005(3) -0.008(4) -0.026(4)
C38B 0.111(7) 0.093(6) 0.053(5) -0.017(4) 0.026(4) -0.058(5)
C39B 0.060(5) 0.054(4) 0.059(4) -0.029(3) 0.003(3) -0.009(3)
C40B 0.082(6) 0.072(5) 0.079(5) -0.043(4) 0.005(4) 0.002(4)
C41B 0.043(4) 0.040(3) 0.046(3) -0.016(3) -0.004(3) -0.008(3)
C42B 0.047(4) 0.045(4) 0.030(3) -0.011(3) -0.002(3) -0.012(3)
C43B 0.074(6) 0.046(4) 0.057(4) 0.003(3) 0.002(4) -0.016(4)
C44B 0.052(5) 0.084(6) 0.073(5) -0.016(4) 0.014(4) -0.030(4)
C45B 0.041(4) 0.077(5) 0.078(5) -0.023(4) 0.011(4) -0.018(4)
C46B 0.052(5) 0.056(4) 0.061(4) -0.023(3) -0.001(3) -0.004(3)
C47B 0.075(5) 0.052(4) 0.058(4) -0.015(3) -0.012(4) -0.023(4)
C48B 0.116(8) 0.086(6) 0.079(6) -0.034(5) -0.022(5) -0.042(5)
C49B 0.078(5) 0.042(4) 0.058(4) -0.011(3) -0.004(4) -0.009(3)
C50B 0.105(7) 0.038(4) 0.112(7) -0.009(4) -0.012(5) 0.005(4)
C90 0.113(9) 0.164(11) 0.070(6) -0.012(7) -0.018(6) -0.029(8)
C91 0.086(17) 0.063(11) 0.210(29) -0.019(18) -0.082(21) -0.015(11)
C92 0.143(10) 0.110(8) 0.078(7) 0.010(6) -0.045(7) -0.034(7)
C93 0.128(19) 0.048(10) 0.190(25) -0.009(13) -0.098(18) 0.013(11)
C94 0.099(15) 0.075(12) 0.113(16) 0.006(11) -0.040(12) -0.019(10)

loop_
_atom_site_label
_atom_site_type_symbol
_atom_site_fract_x
_atom_site_fract_y
_atom_site_fract_z
_atom_site_U_iso_or_equiv
_atom_site_thermal_displace_type
_atom_site_occupancy
_atom_site_calc_flag
_atom_site_refinement_flags
Al1A Al 0.0277(2) 0.40409(9) -0.33855(8) 0.0420(5) Uani 1 d .
Al2A Al -0.0103(2) 0.36996(9) -0.16700(8) 0.0431(5) Uani 1 d .
Al3A Al 0.1417(2) 0.52569(9) -0.19131(9) 0.0432(5) Uani 1 d .
Al4A Al 0.2037(2) 0.54607(9) -0.36510(9) 0.0427(5) Uani 1 d .
O1A O 0.0393(3) 0.3478(2) -0.2546(2) 0.0361(9) Uani 1 d .
O2A O 0.1062(3) 0.4235(2) -0.1631(2) 0.0394(9) Uani 1 d .
O3A O 0.2304(3) 0.5256(2) -0.2785(2) 0.0394(9) Uani 1 d .
O4A O 0.1614(3) 0.4503(2) -0.3695(2) 0.0405(9) Uani 1 d .
C1A C 0.2633(5) 0.3268(3) -0.2447(3) 0.046(2) Uani 1 d .
C2A C 0.3180(5) 0.3731(3) -0.2967(3) 0.0442(15) Uani 1 d .
C11A C 0.2047(5) 0.2638(3) -0.2548(3) 0.0404(15) Uani 1 d .
C12A C 0.0950(5) 0.2748(3) -0.2573(3) 0.0405(15) Uani 1 d .
C13A C 0.0382(5) 0.2147(3) -0.2604(3) 0.048(2) Uani 1 d .
H13A H -0.0364(5) 0.2223(3) -0.2597(3) 0.058 Uiso 1 calc R
C14A C 0.0920(6) 0.1433(3) -0.2645(4) 0.062(2) Uani 1 d .
H14A H 0.0544(6) 0.1027(3) -0.2682(4) 0.075 Uiso 1 calc R
C15A C 0.2002(6) 0.1319(3) -0.2632(4) 0.062(2) Uani 1 d .
H15A H 0.2366(6) 0.0834(3) -0.2660(4) 0.075 Uiso 1 calc R
C16A C 0.2559(5) 0.1914(3) -0.2577(3) 0.052(2) Uani 1 d .
H16A H 0.3295(5) 0.1826(3) -0.2560(3) 0.062 Uiso 1 calc R
C17A C 0.0168(6) 0.3355(4) -0.3984(3) 0.058(2) Uani 1 d .
H17A H 0.0390(6) 0.3619(4) -0.4452(3) 0.070 Uiso 1 calc R
H17B H 0.0687(6) 0.2912(4) -0.3935(3) 0.070 Uiso 1 calc R
C18A C -0.0982(7) 0.3072(5) -0.3854(4) 0.080(2) Uani 1 d .
H18A H -0.0968(7) 0.2736(5) -0.4170(4) 0.097 Uiso 1 calc R
H18B H -0.1500(7) 0.3505(5) -0.3915(4) 0.097 Uiso 1 calc R
H18C H -0.1203(7) 0.2796(5) -0.3397(4) 0.097 Uiso 1 calc R
C19A C -0.0880(5) 0.4854(3) -0.3304(3) 0.052(2) Uani 1 d .
H19A H -0.1568(5) 0.4643(3) -0.3025(3) 0.063 Uiso 1 calc R
H19B H -0.0698(5) 0.5234(3) -0.3078(3) 0.063 Uiso 1 calc R
C20A C -0.1038(7) 0.5243(4) -0.3998(4) 0.078(2) Uani 1 d .
H20A H -0.1619(7) 0.5645(4) -0.3939(4) 0.093 Uiso 1 calc R
H20B H -0.1231(7) 0.4870(4) -0.4219(4) 0.093 Uiso 1 calc R
H20C H -0.0361(7) 0.5461(4) -0.4273(4) 0.093 Uiso 1 calc R
C21A C 0.2620(5) 0.3305(3) -0.1727(3) 0.045(2) Uani 1 d .
C22A C 0.1840(5) 0.3746(3) -0.1336(3) 0.0399(14) Uani 1 d .
C23A C 0.1768(6) 0.3714(4) -0.0663(3) 0.057(2) Uani 1 d .
H23A H 0.1240(6) 0.4028(4) -0.0408(3) 0.069 Uiso 1 calc R
C24A C 0.2475(7) 0.3217(4) -0.0366(3) 0.071(2) Uani 1 d .
H24A H 0.2422(7) 0.3185(4) 0.0096(3) 0.085 Uiso 1 calc R
C25A C 0.3258(7) 0.2768(4) -0.0742(4) 0.075(2) Uani 1 d .
H25A H 0.3741(7) 0.2432(4) -0.0537(4) 0.090 Uiso 1 calc R
C26A C 0.3338(6) 0.2806(4) -0.1408(3) 0.058(2) Uani 1 d .
H26A H 0.3879(6) 0.2497(4) -0.1660(3) 0.070 Uiso 1 calc R
C27A C -0.0187(6) 0.2754(3) -0.1007(3) 0.053(2) Uani 1 d .
H27A H -0.0541(6) 0.2377(3) -0.1146(3) 0.063 Uiso 1 calc R
H27B H 0.0556(6) 0.2546(3) -0.0994(3) 0.063 Uiso 1 calc R
C28A C -0.0837(6) 0.2893(4) -0.0297(3) 0.068(2) Uani 1 d .
H28A H -0.0863(6) 0.2416(4) 0.0018(3) 0.082 Uiso 1 calc R
H28B H -0.1576(6) 0.3090(4) -0.0306(3) 0.082 Uiso 1 calc R
H28C H -0.0480(6) 0.3259(4) -0.0155(3) 0.082 Uiso 1 calc R
C29A C -0.1512(6) 0.4261(4) -0.1606(3) 0.058(2) Uani 1 d .
H29A H -0.1767(6) 0.4433(4) -0.1168(3) 0.069 Uiso 1 calc R
H29B H -0.1442(6) 0.4711(4) -0.1961(3) 0.069 Uiso 1 calc R
C30A C -0.2355(6) 0.3742(5) -0.1681(4) 0.077(2) Uani 1 d .
H30A H -0.3060(6) 0.4025(5) -0.1648(4) 0.092 Uiso 1 calc R
H30B H -0.2428(6) 0.3300(5) -0.1325(4) 0.092 Uiso 1 calc R
H30C H -0.2103(6) 0.3577(5) -0.2116(4) 0.092 Uiso 1 calc R
C31A C 0.3873(5) 0.4335(3) -0.2897(3) 0.0406(15) Uani 1 d .
C32A C 0.3433(5) 0.5061(3) -0.2833(3) 0.0358(13) Uani 1 d .
C33A C 0.4101(5) 0.5638(3) -0.2847(3) 0.048(2) Uani 1 d .
H33A H 0.3798(5) 0.6138(3) -0.2816(3) 0.058 Uiso 1 calc R
C34A C 0.5193(6) 0.5469(4) -0.2907(3) 0.061(2) Uani 1 d .
H34A H 0.5639(6) 0.5853(4) -0.2907(3) 0.073 Uiso 1 calc R
C35A C 0.5645(6) 0.4749(4) -0.2965(4) 0.059(2) Uani 1 d .
H35A H 0.6400(6) 0.4641(4) -0.3007(4) 0.071 Uiso 1 calc R
C36A C 0.5002(6) 0.4176(4) -0.2962(3) 0.056(2) Uani 1 d .
H36A H 0.5319(6) 0.3681(4) -0.3003(3) 0.068 Uiso 1 calc R
C37A C 0.2233(6) 0.5534(4) -0.1338(3) 0.063(2) Uani 1 d .
H37A H 0.1876(6) 0.5336(4) -0.0866(3) 0.075 Uiso 1 calc R
H37B H 0.2973(6) 0.5285(4) -0.1443(3) 0.075 Uiso 1 calc R
C38A C 0.2325(7) 0.6396(4) -0.1413(4) 0.088(3) Uani 1 d .
H38A H 0.2739(7) 0.6490(4) -0.1113(4) 0.106 Uiso 1 calc R
H38B H 0.1597(7) 0.6647(4) -0.1297(4) 0.106 Uiso 1 calc R
H38C H 0.2696(7) 0.6596(4) -0.1875(4) 0.106 Uiso 1 calc R
C39A C 0.0046(6) 0.5872(4) -0.1894(3) 0.060(2) Uani 1 d .
H39A H 0.0200(6) 0.6389(4) -0.2137(3) 0.072 Uiso 1 calc R
H39B H -0.0394(6) 0.5650(4) -0.2119(3) 0.072 Uiso 1 calc R
C40A C -0.0605(6) 0.5906(5) -0.1152(4) 0.075(2) Uani 1 d .
H40A H -0.1286(6) 0.6214(5) -0.1148(4) 0.090 Uiso 1 calc R
H40B H -0.0171(6) 0.6132(5) -0.0932(4) 0.090 Uiso 1 calc R
H40C H -0.0764(6) 0.5394(5) -0.0914(4) 0.090 Uiso 1 calc R
C41A C 0.3237(5) 0.3638(3) -0.3675(3) 0.0410(15) Uani 1 d .
C42A C 0.2499(5) 0.4029(3) -0.4026(3) 0.0385(14) Uani 1 d .
C43A C 0.2635(6) 0.3980(4) -0.4693(3) 0.055(2) Uani 1 d .
H43A H 0.2152(6) 0.4266(4) -0.4931(3) 0.066 Uiso 1 calc R
C44A C 0.3468(7) 0.3518(4) -0.5013(3) 0.068(2) Uani 1 d .
H44A H 0.3537(7) 0.3473(4) -0.5463(3) 0.081 Uiso 1 calc R
C45A C 0.4204(6) 0.3120(4) -0.4676(3) 0.061(2) Uani 1 d .
H45A H 0.4787(6) 0.2813(4) -0.4898(3) 0.073 Uiso 1 calc R
C46A C 0.4084(5) 0.3173(3) -0.4014(3) 0.050(2) Uani 1 d .
H46A H 0.4579(5) 0.2890(3) -0.3782(3) 0.060 Uiso 1 calc R
C47A C 0.3395(6) 0.5662(4) -0.4350(3) 0.055(2) Uani 1 d .
H47A H 0.3773(6) 0.6044(4) -0.4234(3) 0.066 Uiso 1 calc R
H47B H 0.3873(6) 0.5193(4) -0.4363(3) 0.066 Uiso 1 calc R
C48A C 0.3200(7) 0.5950(5) -0.5050(4) 0.088(3) Uani 1 d .
H48A H 0.3897(7) 0.6042(5) -0.5378(4) 0.106 Uiso 1 calc R
H48B H 0.2740(7) 0.6422(5) -0.5042(4) 0.106 Uiso 1 calc R
H48C H 0.2840(7) 0.5570(5) -0.5172(4) 0.106 Uiso 1 calc R
C49A C 0.0929(6) 0.6303(3) -0.3657(4) 0.059(2) Uani 1 d .
H49A H 0.0687(6) 0.6373(3) -0.4073(4) 0.071 Uiso 1 calc R
H49B H 0.0293(6) 0.6189(3) -0.3273(4) 0.071 Uiso 1 calc R
C50A C 0.1406(7) 0.7035(4) -0.3614(5) 0.087(3) Uani 1 d .
H50A H 0.0851(7) 0.7455(4) -0.3617(5) 0.105 Uiso 1 calc R
H50B H 0.2030(7) 0.7149(4) -0.3998(5) 0.105 Uiso 1 calc R
H50C H 0.1637(7) 0.6966(4) -0.3200(5) 0.105 Uiso 1 calc R
Al1B Al 0.3582(2) -0.01981(9) 0.37138(8) 0.0429(5) Uani 1 d .
Al2B Al 0.51053(15) 0.13544(9) 0.29462(8) 0.0392(4) Uani 1 d .
Al3B Al 0.4898(2) 0.09508(9) 0.14416(8) 0.0424(5) Uani 1 d .
Al4B Al 0.3163(2) -0.04743(9) 0.22210(8) 0.0424(5) Uani 1 d .
O1B O 0.3917(3) 0.0830(2) 0.3524(2) 0.0388(9) Uani 1 d .
O2B O 0.4707(3) 0.1531(2) 0.2127(2) 0.0375(9) Uani 1 d .
O3B O 0.3581(3) 0.0470(2) 0.1695(2) 0.0384(9) Uani 1 d .
O4B O 0.2775(3) -0.0230(2) 0.3098(2) 0.0412(10) Uani 1 d .
C1B C 0.2408(5) 0.1751(3) 0.2820(3) 0.050(2) Uani 1 d .
C2B C 0.1921(5) 0.1278(3) 0.2615(3) 0.050(2) Uani 1 d .
C11B C 0.2314(5) 0.1732(3) 0.3558(3) 0.0447(15) Uani 1 d .
C12B C 0.3078(5) 0.1317(3) 0.3878(3) 0.0401(14) Uani 1 d .
C13B C 0.3061(6) 0.1362(3) 0.4534(3) 0.051(2) Uani 1 d .
H13B H 0.3579(6) 0.1075(3) 0.4744(3) 0.061 Uiso 1 calc R
C14B C 0.2254(6) 0.1845(4) 0.4877(3) 0.058(2) Uani 1 d .
H14B H 0.2236(6) 0.1890(4) 0.5321(3) 0.070 Uiso 1 calc R
C15B C 0.1488(6) 0.2254(4) 0.4574(3) 0.060(2) Uani 1 d .
H15B H 0.0939(6) 0.2568(4) 0.4814(3) 0.072 Uiso 1 calc R
C16B C 0.1520(6) 0.2205(4) 0.3916(3) 0.055(2) Uani 1 d .
H16B H 0.1001(6) 0.2496(4) 0.3710(3) 0.066 Uiso 1 calc R
C17B C 0.2682(6) -0.0452(4) 0.4640(3) 0.059(2) Uani 1 d .
H17C H 0.3011(6) -0.0259(4) 0.4943(3) 0.071 Uiso 1 calc R
H17D H 0.1952(6) -0.0192(4) 0.4671(3) 0.071 Uiso 1 calc R
C18B C 0.2558(7) -0.1312(4) 0.4879(4) 0.082(2) Uani 1 d .
H18D H 0.2105(7) -0.1399(4) 0.5340(4) 0.098 Uiso 1 calc R
H18E H 0.3275(7) -0.1573(4) 0.4861(4) 0.098 Uiso 1 calc R
H18F H 0.2215(7) -0.1507(4) 0.4589(4) 0.098 Uiso 1 calc R
C19B C 0.4958(6) -0.0816(4) 0.3536(3) 0.058(2) Uani 1 d .
H19C H 0.4816(6) -0.1335(4) 0.3510(3) 0.070 Uiso 1 calc R
H19D H 0.5435(6) -0.0599(4) 0.3101(3) 0.070 Uiso 1 calc R
C20B C 0.5536(7) -0.0844(5) 0.4100(4) 0.079(2) Uani 1 d .
H20D H 0.6220(7) -0.1154(5) 0.4005(4) 0.095 Uiso 1 calc R
H20E H 0.5066(7) -0.1065(5) 0.4529(4) 0.095 Uiso 1 calc R
H20F H 0.5684(7) -0.0331(5) 0.4121(4) 0.095 Uiso 1 calc R
C21B C 0.3047(5) 0.2376(3) 0.2328(3) 0.0427(15) Uani 1 d .
C22B C 0.4159(5) 0.2266(3) 0.2020(3) 0.0392(14) Uani 1 d .
C23B C 0.4766(6) 0.2862(3) 0.1630(3) 0.051(2) Uani 1 d .
H23B H 0.5517(6) 0.2776(3) 0.1428(3) 0.061 Uiso 1 calc R
C24B C 0.4257(6) 0.3586(4) 0.1541(3) 0.062(2) Uani 1 d .
H24B H 0.4666(6) 0.3995(4) 0.1279(3) 0.074 Uiso 1 calc R
C25B C 0.3158(6) 0.3712(4) 0.1831(4) 0.064(2) Uani 1 d .
H25B H 0.2813(6) 0.4203(4) 0.1759(4) 0.076 Uiso 1 calc R
C26B C 0.2558(6) 0.3111(3) 0.2231(4) 0.059(2) Uani 1 d .
H26B H 0.1811(6) 0.3203(3) 0.2440(4) 0.071 Uiso 1 calc R
C27B C 0.5105(6) 0.2338(3) 0.3225(3) 0.050(2) Uani 1 d .
H27C H 0.5501(6) 0.2693(3) 0.2840(3) 0.060 Uiso 1 calc R
H27D H 0.4348(6) 0.2550(3) 0.3363(3) 0.060 Uiso 1 calc R
C28B C 0.5640(6) 0.2269(4) 0.3810(3) 0.066(2) Uani 1 d .
H28D H 0.5622(6) 0.2767(4) 0.3931(3) 0.079 Uiso 1 calc R
H28E H 0.6395(6) 0.2069(4) 0.3673(3) 0.079 Uiso 1 calc R
H28F H 0.5243(6) 0.1926(4) 0.4196(3) 0.079 Uiso 1 calc R
C29B C 0.6529(5) 0.0800(4) 0.2845(3) 0.057(2) Uani 1 d .
H29C H 0.6663(5) 0.0621(4) 0.3291(3) 0.068 Uiso 1 calc R
H29D H 0.6532(5) 0.0352(4) 0.2639(3) 0.068 Uiso 1 calc R
C30B C 0.7453(6) 0.1305(5) 0.2403(4) 0.078(2) Uani 1 d .
H30D H 0.8153(6) 0.1013(5) 0.2361(4) 0.094 Uiso 1 calc R
H30E H 0.7459(6) 0.1744(5) 0.2610(4) 0.094 Uiso 1 calc R
H30F H 0.7329(6) 0.1476(5) 0.1958(4) 0.094 Uiso 1 calc R
C31B C 0.1937(5) 0.1336(3) 0.1883(3) 0.0442(15) Uani 1 d .
C32B C 0.2698(5) 0.0916(3) 0.1459(3) 0.0407(14) Uani 1 d .
C33B C 0.2642(6) 0.0903(4) 0.0808(3) 0.058(2) Uani 1 d .
H33B H 0.3168(6) 0.0608(4) 0.0533(3) 0.070 Uiso 1 calc R
C34B C 0.1814(7) 0.1324(4) 0.0565(4) 0.070(2) Uani 1 d .
H34B H 0.1769(7) 0.1319(4) 0.0124(4) 0.084 Uiso 1 calc R
C35B C 0.1054(7) 0.1754(4) 0.0977(4) 0.071(2) Uani 1 d .
H35B H 0.0488(7) 0.2046(4) 0.0815(4) 0.086 Uiso 1 calc R
C36B C 0.1114(6) 0.1759(4) 0.1620(3) 0.058(2) Uani 1 d .
H36B H 0.0586(6) 0.2057(4) 0.1892(3) 0.069 Uiso 1 calc R
C37B C 0.5055(6) 0.1622(4) 0.0561(3) 0.063(2) Uani 1 d .
H37C H 0.4866(6) 0.1348(4) 0.0250(3) 0.075 Uiso 1 calc R
H37D H 0.4532(6) 0.2067(4) 0.0617(3) 0.075 Uiso 1 calc R
C38B C 0.6208(7) 0.1898(5) 0.0249(4) 0.090(3) Uani 1 d .
H38D H 0.6232(7) 0.2225(5) -0.0182(4) 0.108 Uiso 1 calc R
H38E H 0.6730(7) 0.1462(5) 0.0182(4) 0.108 Uiso 1 calc R
H38F H 0.6396(7) 0.2182(5) 0.0549(4) 0.108 Uiso 1 calc R
C39B C 0.6079(6) 0.0165(4) 0.1474(3) 0.058(2) Uani 1 d .
H39C H 0.6737(6) 0.0399(4) 0.1478(3) 0.070 Uiso 1 calc R
H39D H 0.5871(6) -0.0203(4) 0.1892(3) 0.070 Uiso 1 calc R
C40B C 0.6341(7) -0.0257(4) 0.0866(4) 0.079(2) Uani 1 d .
H40D H 0.6933(7) -0.0643(4) 0.0899(4) 0.095 Uiso 1 calc R
H40E H 0.6560(7) 0.0105(4) 0.0451(4) 0.095 Uiso 1 calc R
H40F H 0.5695(7) -0.0497(4) 0.0865(4) 0.095 Uiso 1 calc R
C41B C 0.1200(5) 0.0683(3) 0.3107(3) 0.0426(15) Uani 1 d .
C42B C 0.1625(5) -0.0035(3) 0.3309(3) 0.0409(14) Uani 1 d .
C43B C 0.0945(6) -0.0601(4) 0.3713(3) 0.064(2) Uani 1 d .
H43B H 0.1244(6) -0.1093(4) 0.3843(3) 0.077 Uiso 1 calc R
C44B C -0.0168(6) -0.0430(5) 0.3917(4) 0.073(2) Uani 1 d .
H44B H -0.0628(6) -0.0805(5) 0.4193(4) 0.088 Uiso 1 calc R
C45B C -0.0606(6) 0.0278(4) 0.3722(4) 0.068(2) Uani 1 d .
H45B H -0.1366(6) 0.0390(4) 0.3865(4) 0.081 Uiso 1 calc R
C46B C 0.0065(6) 0.0837(4) 0.3312(3) 0.057(2) Uani 1 d .
H46B H -0.0246(6) 0.1322(4) 0.3171(3) 0.068 Uiso 1 calc R
C47B C 0.1881(6) -0.0746(4) 0.2015(3) 0.060(2) Uani 1 d .
H47C H 0.1483(6) -0.1102(4) 0.2399(3) 0.072 Uiso 1 calc R
H47D H 0.1395(6) -0.0287(4) 0.1953(3) 0.072 Uiso 1 calc R
C48B C 0.2156(8) -0.1116(5) 0.1376(4) 0.089(3) Uani 1 d .
H48D H 0.1485(8) -0.1240(5) 0.1297(4) 0.106 Uiso 1 calc R
H48E H 0.2623(8) -0.1578(5) 0.1437(4) 0.106 Uiso 1 calc R
H48F H 0.2535(8) -0.0762(5) 0.0991(4) 0.106 Uiso 1 calc R
C49B C 0.4305(6) -0.1299(3) 0.2168(3) 0.061(2) Uani 1 d .
H49C H 0.4593(6) -0.1378(3) 0.1699(3) 0.074 Uiso 1 calc R
H49D H 0.4909(6) -0.1167(3) 0.2323(3) 0.074 Uiso 1 calc R
C50B C 0.3826(7) -0.2038(4) 0.2612(5) 0.090(3) Uani 1 d .
H50D H 0.4396(7) -0.2449(4) 0.2586(5) 0.108 Uiso 1 calc R
H50E H 0.3234(7) -0.2170(4) 0.2454(5) 0.108 Uiso 1 calc R
H50F H 0.3549(7) -0.1959(4) 0.3077(5) 0.108 Uiso 1 calc R
C90 C 0.0765(9) -0.0039(6) -0.1057(5) 0.116(4) Uani 1 d D
C91 C 0.0217(13) -0.0007(4) -0.0369(4) 0.111(9) Uani 0.50 d PD
C92 C 0.0285(9) -0.0670(4) 0.0123(5) 0.109(3) Uani 1 d D
C93 C -0.0306(14) -0.0644(7) 0.0805(6) 0.114(8) Uani 0.50 d PD
C94 C -0.0847(14) 0.0698(8) 0.0564(6) 0.095(6) Uani 0.50 d PD
C95 C 0.5108(11) 0.3957(8) -0.0343(10) 0.226(8) Uiso 1 d D
C96 C 0.5045(7) 0.4665(8) -0.0171(10) 0.117(7) Uiso 0.50 d PD
C97 C 0.5886(7) 0.4861(5) 0.0043(6) 0.120(4) Uiso 1 d D
C98 C 0.5781(14) 0.5527(9) 0.0292(12) 0.136(8) Uiso 0.50 d PD
C99 C 0.4011(13) 0.5816(8) 0.0188(10) 0.110(6) Uiso 0.50 d PD

loop_
_atom_type_symbol
_atom_type_description
_atom_type_scat_dispersion_real
_atom_type_scat_dispersion_imag
_atom_type_scat_source
C C .0181 .0091 'International Tables Vol C Tables 4.2.6.8 and 6.1.1.4'
H H .0000 .0000 'International Tables Vol C Tables 4.2.6.8 and 6.1.1.4'
O O .0492 .0322 'International Tables Vol C Tables 4.2.6.8 and 6.1.1.4'
Al Al .2130 .2455 'International Tables Vol C Tables 4.2.6.8 and 6.1.1.4'

loop_
_geom_angle_atom_site_label_1
_geom_angle_atom_site_label_2
_geom_angle_atom_site_label_3
_geom_angle
_geom_angle_site_symmetry_1
_geom_angle_site_symmetry_3
O4A Al1A O1A 101.5(2) . .
O4A Al1A C19A 107.2(2) . .
O1A Al1A C19A 113.0(2) . .
O4A Al1A C17A 110.8(2) . .
O1A Al1A C17A 110.2(2) . .
C19A Al1A C17A 113.4(3) . .
O1A Al2A O2A 100.9(2) . .
O1A Al2A C29A 107.1(2) . .
O2A Al2A C29A 116.9(2) . .
O1A Al2A C27A 110.2(2) . .
O2A Al2A C27A 108.6(2) . .
C29A Al2A C27A 112.4(3) . .
O3A Al3A O2A 102.7(2) . .
O3A Al3A C39A 112.8(2) . .
O2A Al3A C39A 107.0(2) . .
O3A Al3A C37A 110.6(3) . .
O2A Al3A C37A 110.2(2) . .
C39A Al3A C37A 113.0(3) . .
O4A Al4A O3A 100.2(2) . .
O4A Al4A C49A 116.5(2) . .
O3A Al4A C49A 107.5(2) . .
O4A Al4A C47A 107.9(2) . .
O3A Al4A C47A 110.6(2) . .
C49A Al4A C47A 113.3(3) . .
C12A O1A Al2A 113.2(3) . .
C12A O1A Al1A 114.9(3) . .
Al2A O1A Al1A 131.9(2) . .
C22A O2A Al3A 114.6(3) . .
C22A O2A Al2A 111.9(3) . .
Al3A O2A Al2A 133.4(2) . .
C32A O3A Al3A 115.4(3) . .
C32A O3A Al4A 110.7(3) . .
Al3A O3A Al4A 133.9(2) . .
C42A O4A Al1A 113.6(3) . .
C42A O4A Al4A 113.3(3) . .
Al1A O4A Al4A 133.1(2) . .
C2A C1A C11A 120.6(6) . .
C2A C1A C21A 122.6(6) . .
C11A C1A C21A 116.7(5) . .
C1A C2A C41A 120.9(6) . .
C1A C2A C31A 122.8(6) . .
C41A C2A C31A 116.0(5) . .
C16A C11A C12A 118.0(5) . .
C16A C11A C1A 120.7(6) . .
C12A C11A C1A 121.2(5) . .
C13A C12A C11A 121.0(5) . .
C13A C12A O1A 119.0(5) . .
C11A C12A O1A 120.0(5) . .
C12A C13A C14A 119.7(6) . .
C15A C14A C13A 119.9(6) . .
C14A C15A C16A 120.4(6) . .
C15A C16A C11A 120.9(6) . .
C18A C17A Al1A 114.5(5) . .
C20A C19A Al1A 111.6(5) . .
C22A C21A C26A 117.4(5) . .
C22A C21A C1A 122.4(5) . .
C26A C21A C1A 119.8(5) . .
C23A C22A C21A 121.7(6) . .
C23A C22A O2A 118.9(5) . .
C21A C22A O2A 119.3(5) . .
C24A C23A C22A 119.4(6) . .
C25A C24A C23A 120.2(6) . .
C26A C25A C24A 120.5(7) . .
C25A C26A C21A 120.8(6) . .
C28A C27A Al2A 111.5(4) . .
C30A C29A Al2A 109.7(5) . .
C32A C31A C36A 118.7(5) . .
C32A C31A C2A 120.9(5) . .
C36A C31A C2A 120.2(5) . .
C31A C32A C33A 120.7(6) . .
C31A C32A O3A 120.9(5) . .
C33A C32A O3A 118.4(5) . .
C34A C33A C32A 119.5(6) . .
C33A C34A C35A 120.8(6) . .
C34A C35A C36A 120.5(7) . .
C35A C36A C31A 119.9(6) . .
C38A C37A Al3A 114.2(5) . .
C40A C39A Al3A 110.0(5) . .
C42A C41A C46A 117.8(5) . .
C42A C41A C2A 122.2(5) . .
C46A C41A C2A 119.9(6) . .
C43A C42A C41A 120.5(6) . .
C43A C42A O4A 119.9(5) . .
C41A C42A O4A 119.6(5) . .
C44A C43A C42A 120.5(7) . .
C43A C44A C45A 120.2(6) . .
C46A C45A C44A 119.7(7) . .
C45A C46A C41A 121.3(6) . .
C48A C47A Al4A 112.6(5) . .
C50A C49A Al4A 109.7(5) . .
O4B Al1B O1B 102.2(2) . .
O4B Al1B C19B 112.1(2) . .
O1B Al1B C19B 107.7(2) . .
O4B Al1B C17B 110.5(3) . .
O1B Al1B C17B 110.4(2) . .
C19B Al1B C17B 113.3(3) . .
O2B Al2B O1B 101.1(2) . .
O2B Al2B C29B 110.1(2) . .
O1B Al2B C29B 115.9(2) . .
O2B Al2B C27B 108.6(2) . .
O1B Al2B C27B 108.9(2) . .
C29B Al2B C27B 111.6(3) . .
O3B Al3B O2B 101.9(2) . .
O3B Al3B C39B 107.9(2) . .
O2B Al3B C39B 111.0(2) . .
O3B Al3B C37B 110.6(3) . .
O2B Al3B C37B 110.3(2) . .
C39B Al3B C37B 114.4(3) . .
O3B Al4B O4B 101.1(2) . .
O3B Al4B C47B 108.9(3) . .
O4B Al4B C47B 109.6(2) . .
O3B Al4B C49B 115.8(2) . .
O4B Al4B C49B 109.1(3) . .
C47B Al4B C49B 111.8(3) . .
C12B O1B Al2B 113.2(3) . .
C12B O1B Al1B 113.6(3) . .
Al2B O1B Al1B 133.1(2) . .
C22B O2B Al2B 111.1(3) . .
C22B O2B Al3B 115.6(3) . .
Al2B O2B Al3B 133.2(2) . .
C32B O3B Al3B 114.4(3) . .
C32B O3B Al4B 113.0(3) . .
Al3B O3B Al4B 132.5(2) . .
C42B O4B Al1B 116.3(3) . .
C42B O4B Al4B 110.8(3) . .
Al1B O4B Al4B 132.9(2) . .
C2B C1B C11B 122.0(6) . .
C2B C1B C21B 121.1(6) . .
C11B C1B C21B 116.8(5) . .
C1B C2B C31B 122.2(6) . .
C1B C2B C41B 121.9(6) . .
C31B C2B C41B 115.6(5) . .
C16B C11B C12B 118.1(5) . .
C16B C11B C1B 119.7(6) . .
C12B C11B C1B 121.9(5) . .
C13B C12B C11B 122.0(5) . .
C13B C12B O1B 118.1(5) . .
C11B C12B O1B 119.9(5) . .
C12B C13B C14B 118.3(6) . .
C15B C14B C13B 120.7(6) . .
C14B C15B C16B 120.3(6) . .
C15B C16B C11B 120.7(6) . .
C18B C17B Al1B 113.6(5) . .
C20B C19B Al1B 110.3(5) . .
C22B C21B C26B 117.8(6) . .
C22B C21B C1B 122.0(5) . .
C26B C21B C1B 119.8(6) . .
C23B C22B C21B 121.7(5) . .
C23B C22B O2B 118.4(5) . .
C21B C22B O2B 119.9(5) . .
C22B C23B C24B 119.2(6) . .
C25B C24B C23B 120.5(6) . .
C24B C25B C26B 119.8(6) . .
C25B C26B C21B 120.9(7) . .
C28B C27B Al2B 112.3(4) . .
C30B C29B Al2B 111.4(5) . .
C32B C31B C36B 116.7(5) . .
C32B C31B C2B 121.9(5) . .
C36B C31B C2B 121.1(6) . .
C31B C32B C33B 122.0(6) . .
C31B C32B O3B 119.7(5) . .
C33B C32B O3B 118.3(5) . .
C34B C33B C32B 119.9(6) . .
C33B C34B C35B 119.0(7) . .
C36B C35B C34B 120.6(7) . .
C35B C36B C31B 121.8(7) . .
C38B C37B Al3B 113.5(5) . .
C40B C39B Al3B 111.8(5) . .
C42B C41B C46B 118.3(6) . .
C42B C41B C2B 121.2(5) . .
C46B C41B C2B 120.2(6) . .
C41B C42B C43B 121.1(6) . .
C41B C42B O4B 120.6(5) . .
C43B C42B O4B 118.3(5) . .
C44B C43B C42B 119.4(7) . .
C45B C44B C43B 120.5(7) . .
C44B C45B C46B 120.2(7) . .
C45B C46B C41B 120.5(7) . .
C48B C47B Al4B 113.0(5) . .
C50B C49B Al4B 109.5(5) . .
C92 C91 C92 116.7(8) . 2
C92 C91 C90 118.5(9) . .
C92 C91 C90 124.3(8) 2 .
C91 C92 C93 118.0(9) . .
C90 C93 C92 124.3(8) 2 .
C90 C94 C92 118.5(9) 2 2
C95 C96 C97 125.5(10) . 2_665
C95 C96 C97 118.7(10) . .
C97 C96 C97 114.0(11) 2_665 .
C98 C97 C96 119.6(9) . .
C97 C98 C95 125.5(10) . 2_665
C97 C99 C95 118.7(10) 2_665 2_665

loop_
_geom_bond_atom_site_label_1
_geom_bond_atom_site_label_2
_geom_bond_distance
_geom_bond_site_symmetry_2
Al1A O4A 1.873(4) .
Al1A O1A 1.882(4) .
Al1A C19A 1.944(6) .
Al1A C17A 1.954(6) .
Al2A O1A 1.871(4) .
Al2A O2A 1.881(4) .
Al2A C29A 1.934(7) .
Al2A C27A 1.963(6) .
Al3A O3A 1.863(4) .
Al3A O2A 1.878(4) .
Al3A C39A 1.947(7) .
Al3A C37A 1.949(7) .
Al4A O4A 1.881(4) .
Al4A O3A 1.891(4) .
Al4A C49A 1.942(7) .
Al4A C47A 1.951(7) .
O1A C12A 1.417(6) .
O2A C22A 1.433(7) .
O3A C32A 1.417(7) .
O4A C42A 1.430(7) .
C1A C2A 1.312(8) .
C1A C11A 1.498(8) .
C1A C21A 1.513(8) .
C2A C41A 1.501(8) .
C2A C31A 1.522(8) .
C11A C16A 1.387(8) .
C11A C12A 1.401(8) .
C12A C13A 1.382(8) .
C13A C14A 1.385(8) .
C14A C15A 1.375(10) .
C15A C16A 1.383(9) .
C17A C18A 1.540(10) .
C19A C20A 1.538(9) .
C21A C22A 1.379(8) .
C21A C26A 1.412(8) .
C22A C23A 1.375(8) .
C23A C24A 1.375(9) .
C24A C25A 1.374(10) .
C25A C26A 1.356(9) .
C27A C28A 1.540(9) .
C29A C30A 1.553(10) .
C31A C32A 1.372(7) .
C31A C36A 1.405(9) .
C32A C33A 1.402(8) .
C33A C34A 1.363(9) .
C34A C35A 1.364(9) .
C35A C36A 1.381(9) .
C37A C38A 1.536(10) .
C39A C40A 1.553(9) .
C41A C42A 1.391(8) .
C41A C46A 1.400(8) .
C42A C43A 1.376(8) .
C43A C44A 1.371(9) .
C44A C45A 1.376(10) .
C45A C46A 1.371(9) .
C47A C48A 1.531(9) .
C49A C50A 1.534(9) .
Al1B O4B 1.865(4) .
Al1B O1B 1.880(4) .
Al1B C19B 1.944(7) .
Al1B C17B 1.957(6) .
Al2B O2B 1.875(4) .
Al2B O1B 1.875(4) .
Al2B C29B 1.940(7) .
Al2B C27B 1.959(6) .
Al3B O3B 1.869(4) .
Al3B O2B 1.876(4) .
Al3B C39B 1.941(7) .
Al3B C37B 1.968(6) .
Al4B O3B 1.877(4) .
Al4B O4B 1.887(4) .
Al4B C47B 1.930(7) .
Al4B C49B 1.945(7) .
O1B C12B 1.430(6) .
O2B C22B 1.424(6) .
O3B C32B 1.444(7) .
O4B C42B 1.430(7) .
C1B C2B 1.301(9) .
C1B C11B 1.507(8) .
C1B C21B 1.509(8) .
C2B C31B 1.508(8) .
C2B C41B 1.522(8) .
C11B C16B 1.390(8) .
C11B C12B 1.393(8) .
C12B C13B 1.384(8) .
C13B C14B 1.394(9) .
C14B C15B 1.372(10) .
C15B C16B 1.383(9) .
C17B C18B 1.537(9) .
C19B C20B 1.541(9) .
C21B C22B 1.392(8) .
C21B C26B 1.393(8) .
C22B C23B 1.381(8) .
C23B C24B 1.385(9) .
C24B C25B 1.373(10) .
C25B C26B 1.390(9) .
C27B C28B 1.532(9) .
C29B C30B 1.544(10) .
C31B C32B 1.381(8) .
C31B C36B 1.394(8) .
C32B C33B 1.387(8) .
C33B C34B 1.377(10) .
C34B C35B 1.378(10) .
C35B C36B 1.368(9) .
C37B C38B 1.529(10) .
C39B C40B 1.542(9) .
C41B C42B 1.371(8) .
C41B C46B 1.399(9) .
C42B C43B 1.399(8) .
C43B C44B 1.378(10) .
C44B C45B 1.358(10) .
C45B C46B 1.389(9) .
C47B C48B 1.542(9) .
C49B C50B 1.544(9) .
C90 C91 1.425(5) .
C91 C92 1.425(5) .
C91 C92 1.425(5) 2
C92 C93 1.425(5) .
C93 C90 1.425(5) 2
C94 C90 1.425(5) 2
C94 C92 1.425(5) 2
C95 C96 1.369(6) .
C96 C97 1.370(6) 2_665
C96 C97 1.370(6) .
C97 C98 1.369(6) .
C98 C95 1.369(6) 2_665
C99 C97 1.369(6) 2_665
C99 C95 1.369(6) 2_665

loop_
_geom_torsion_atom_site_label_1
_geom_torsion_atom_site_label_2
_geom_torsion_atom_site_label_3
_geom_torsion_atom_site_label_4
_geom_torsion
_geom_torsion_site_symmetry_1
_geom_torsion_site_symmetry_4
O2A Al2A O1A C12A 94.7(4) . .
C29A Al2A O1A C12A -142.5(4) . .
C27A Al2A O1A C12A -20.0(4) . .
O2A Al2A O1A Al1A -85.9(3) . .
C29A Al2A O1A Al1A 36.9(4) . .
C27A Al2A O1A Al1A 159.4(3) . .
O4A Al1A O1A C12A -85.3(4) . .
C19A Al1A O1A C12A 160.2(4) . .
C17A Al1A O1A C12A 32.2(4) . .
O4A Al1A O1A Al2A 95.4(3) . .
C19A Al1A O1A Al2A -19.1(4) . .
C17A Al1A O1A Al2A -147.2(3) . .
O3A Al3A O2A C22A 86.9(3) . .
C39A Al3A O2A C22A -154.1(4) . .
C37A Al3A O2A C22A -30.9(4) . .
O3A Al3A O2A Al2A -91.6(3) . .
C39A Al3A O2A Al2A 27.4(4) . .
C37A Al3A O2A Al2A 150.6(3) . .
O1A Al2A O2A C22A -94.8(3) . .
C29A Al2A O2A C22A 149.4(4) . .
C27A Al2A O2A C22A 21.0(4) . .
O1A Al2A O2A Al3A 83.7(3) . .
C29A Al2A O2A Al3A -32.0(4) . .
C27A Al2A O2A Al3A -160.5(3) . .
O2A Al3A O3A C32A -86.6(3) . .
C39A Al3A O3A C32A 158.5(4) . .
C37A Al3A O3A C32A 30.9(4) . .
O2A Al3A O3A Al4A 93.2(3) . .
C39A Al3A O3A Al4A -21.6(4) . .
C37A Al3A O3A Al4A -149.3(3) . .
O4A Al4A O3A C32A 95.6(3) . .
C49A Al4A O3A C32A -142.2(4) . .
C47A Al4A O3A C32A -18.1(4) . .
O4A Al4A O3A Al3A -84.3(3) . .
C49A Al4A O3A Al3A 37.9(4) . .
C47A Al4A O3A Al3A 162.1(3) . .
O1A Al1A O4A C42A 84.3(3) . .
C19A Al1A O4A C42A -156.9(4) . .
C17A Al1A O4A C42A -32.7(4) . .
O1A Al1A O4A Al4A -94.8(3) . .
C19A Al1A O4A Al4A 23.9(4) . .
C17A Al1A O4A Al4A 148.1(3) . .
O3A Al4A O4A C42A -94.8(3) . .
C49A Al4A O4A C42A 149.6(4) . .
C47A Al4A O4A C42A 21.0(4) . .
O3A Al4A O4A Al1A 84.4(3) . .
C49A Al4A O4A Al1A -31.2(4) . .
C47A Al4A O4A Al1A -159.9(3) . .
C11A C1A C2A C41A -0.3(9) . .
C21A C1A C2A C41A 175.5(5) . .
C11A C1A C2A C31A -174.4(5) . .
C21A C1A C2A C31A 1.4(9) . .
C2A C1A C11A C16A 92.9(7) . .
C21A C1A C11A C16A -83.2(7) . .
C2A C1A C11A C12A -91.1(7) . .
C21A C1A C11A C12A 92.8(7) . .
C16A C11A C12A C13A 2.1(9) . .
C1A C11A C12A C13A -174.0(5) . .
C16A C11A C12A O1A -179.9(5) . .
C1A C11A C12A O1A 4.0(8) . .
Al2A O1A C12A C13A 97.9(5) . .
Al1A O1A C12A C13A -81.6(5) . .
Al2A O1A C12A C11A -80.1(5) . .
Al1A O1A C12A C11A 100.4(5) . .
C11A C12A C13A C14A -3.3(9) . .
O1A C12A C13A C14A 178.7(5) . .
C12A C13A C14A C15A 2.2(10) . .
C13A C14A C15A C16A 0.1(11) . .
C14A C15A C16A C11A -1.2(11) . .
C12A C11A C16A C15A 0.2(9) . .
C1A C11A C16A C15A 176.3(6) . .
O4A Al1A C17A C18A -168.5(5) . .
O1A Al1A C17A C18A 79.9(6) . .
C19A Al1A C17A C18A -47.9(6) . .
O4A Al1A C19A C20A 75.3(5) . .
O1A Al1A C19A C20A -173.7(4) . .
C17A Al1A C19A C20A -47.3(6) . .
C2A C1A C21A C22A 90.7(8) . .
C11A C1A C21A C22A -93.3(7) . .
C2A C1A C21A C26A -97.2(7) . .
C11A C1A C21A C26A 78.8(8) . .
C26A C21A C22A C23A 0.8(9) . .
C1A C21A C22A C23A 173.1(6) . .
C26A C21A C22A O2A -177.2(5) . .
C1A C21A C22A O2A -5.0(8) . .
Al3A O2A C22A C23A 84.0(6) . .
Al2A O2A C22A C23A -97.1(5) . .
Al3A O2A C22A C21A -97.9(5) . .
Al2A O2A C22A C21A 81.0(5) . .
C21A C22A C23A C24A -1.4(10) . .
O2A C22A C23A C24A 176.7(6) . .
C22A C23A C24A C25A 1.1(12) . .
C23A C24A C25A C26A -0.3(13) . .
C24A C25A C26A C21A -0.2(12) . .
C22A C21A C26A C25A 0.0(10) . .
C1A C21A C26A C25A -172.5(7) . .
O1A Al2A C27A C28A -166.8(5) . .
O2A Al2A C27A C28A 83.6(5) . .
C29A Al2A C27A C28A -47.4(6) . .
O1A Al2A C29A C30A 65.1(5) . .
O2A Al2A C29A C30A 177.3(4) . .
C27A Al2A C29A C30A -56.1(5) . .
C1A C2A C31A C32A -91.5(7) . .
C41A C2A C31A C32A 94.2(6) . .
C1A C2A C31A C36A 94.6(7) . .
C41A C2A C31A C36A -79.8(7) . .
C36A C31A C32A C33A 1.4(8) . .
C2A C31A C32A C33A -172.6(5) . .
C36A C31A C32A O3A 178.2(5) . .
C2A C31A C32A O3A 4.2(8) . .
Al3A O3A C32A C31A 98.2(5) . .
Al4A O3A C32A C31A -81.7(5) . .
Al3A O3A C32A C33A -84.9(5) . .
Al4A O3A C32A C33A 95.2(5) . .
C31A C32A C33A C34A -1.8(9) . .
O3A C32A C33A C34A -178.7(5) . .
C32A C33A C34A C35A 1.2(10) . .
C33A C34A C35A C36A -0.2(11) . .
C34A C35A C36A C31A -0.2(11) . .
C32A C31A C36A C35A -0.4(9) . .
C2A C31A C36A C35A 173.7(6) . .
O3A Al3A C37A C38A 81.1(6) . .
O2A Al3A C37A C38A -166.1(5) . .
C39A Al3A C37A C38A -46.4(6) . .
O3A Al3A C39A C40A -175.0(4) . .
O2A Al3A C39A C40A 72.8(5) . .
C37A Al3A C39A C40A -48.6(6) . .
C1A C2A C41A C42A 92.9(7) . .
C31A C2A C41A C42A -92.7(7) . .
C1A C2A C41A C46A -90.0(7) . .
C31A C2A C41A C46A 84.5(6) . .
C46A C41A C42A C43A -2.9(8) . .
C2A C41A C42A C43A 174.3(5) . .
C46A C41A C42A O4A 179.2(5) . .
C2A C41A C42A O4A -3.6(8) . .
Al1A O4A C42A C43A 82.1(6) . .
Al4A O4A C42A C43A -98.6(5) . .
Al1A O4A C42A C41A -100.0(5) . .
Al4A O4A C42A C41A 79.4(5) . .
C41A C42A C43A C44A 3.2(9) . .
O4A C42A C43A C44A -178.9(6) . .
C42A C43A C44A C45A -2.5(11) . .
C43A C44A C45A C46A 1.7(11) . .
C44A C45A C46A C41A -1.4(10) . .
C42A C41A C46A C45A 2.0(9) . .
C2A C41A C46A C45A -175.3(6) . .
O4A Al4A C47A C48A 80.1(5) . .
O3A Al4A C47A C48A -171.2(5) . .
C49A Al4A C47A C48A -50.4(6) . .
O4A Al4A C49A C50A 179.6(5) . .
O3A Al4A C49A C50A 68.2(6) . .
C47A Al4A C49A C50A -54.4(6) . .
O2B Al2B O1B C12B -94.2(4) . .
C29B Al2B O1B C12B 146.8(4) . .
C27B Al2B O1B C12B 20.0(4) . .
O2B Al2B O1B Al1B 83.5(3) . .
C29B Al2B O1B Al1B -35.5(4) . .
C27B Al2B O1B Al1B -162.3(3) . .
O4B Al1B O1B C12B 86.0(4) . .
C19B Al1B O1B C12B -155.7(4) . .
C17B Al1B O1B C12B -31.6(4) . .
O4B Al1B O1B Al2B -91.7(3) . .
C19B Al1B O1B Al2B 26.6(4) . .
C17B Al1B O1B Al2B 150.7(3) . .
O1B Al2B O2B C22B 95.0(3) . .
C29B Al2B O2B C22B -142.0(4) . .
C27B Al2B O2B C22B -19.5(4) . .
O1B Al2B O2B Al3B -85.8(3) . .
C29B Al2B O2B Al3B 37.3(4) . .
C27B Al2B O2B Al3B 159.8(3) . .
O3B Al3B O2B C22B -86.5(4) . .
C39B Al3B O2B C22B 158.8(4) . .
C37B Al3B O2B C22B 31.0(4) . .
O3B Al3B O2B Al2B 94.3(3) . .
C39B Al3B O2B Al2B -20.4(4) . .
C37B Al3B O2B Al2B -148.2(3) . .
O2B Al3B O3B C32B 85.6(3) . .
C39B Al3B O3B C32B -157.5(4) . .
C37B Al3B O3B C32B -31.7(4) . .
O2B Al3B O3B Al4B -92.4(3) . .
C39B Al3B O3B Al4B 24.5(4) . .
C37B Al3B O3B Al4B 150.3(3) . .
O4B Al4B O3B C32B -93.6(3) . .
C47B Al4B O3B C32B 21.8(4) . .
C49B Al4B O3B C32B 148.7(4) . .
O4B Al4B O3B Al3B 84.5(3) . .
C47B Al4B O3B Al3B -160.1(3) . .
C49B Al4B O3B Al3B -33.2(4) . .
O1B Al1B O4B C42B -86.5(4) . .
C19B Al1B O4B C42B 158.4(4) . .
C17B Al1B O4B C42B 31.1(4) . .
O1B Al1B O4B Al4B 93.7(3) . .
C19B Al1B O4B Al4B -21.4(4) . .
C17B Al1B O4B Al4B -148.8(3) . .
O3B Al4B O4B C42B 94.2(3) . .
C47B Al4B O4B C42B -20.7(4) . .
C49B Al4B O4B C42B -143.3(4) . .
O3B Al4B O4B Al1B -86.0(3) . .
C47B Al4B O4B Al1B 159.1(3) . .
C49B Al4B O4B Al1B 36.5(4) . .
C11B C1B C2B C31B 174.9(5) . .
C21B C1B C2B C31B -1.8(10) . .
C11B C1B C2B C41B 1.5(10) . .
C21B C1B C2B C41B -175.2(5) . .
C2B C1B C11B C16B -94.5(8) . .
C21B C1B C11B C16B 82.3(8) . .
C2B C1B C11B C12B 93.0(8) . .
C21B C1B C11B C12B -90.2(7) . .
C16B C11B C12B C13B 0.4(9) . .
C1B C11B C12B C13B 173.0(6) . .
C16B C11B C12B O1B -179.3(5) . .
C1B C11B C12B O1B -6.7(8) . .
Al2B O1B C12B C13B -98.7(5) . .
Al1B O1B C12B C13B 83.1(5) . .
Al2B O1B C12B C11B 81.0(6) . .
Al1B O1B C12B C11B -97.2(5) . .
C11B C12B C13B C14B -0.6(9) . .
O1B C12B C13B C14B 179.1(5) . .
C12B C13B C14B C15B 1.1(10) . .
C13B C14B C15B C16B -1.4(10) . .
C14B C15B C16B C11B 1.3(10) . .
C12B C11B C16B C15B -0.7(10) . .
C1B C11B C16B C15B -173.5(6) . .
O4B Al1B C17B C18B 78.8(6) . .
O1B Al1B C17B C18B -168.9(5) . .
C19B Al1B C17B C18B -48.0(7) . .
O4B Al1B C19B C20B -173.8(5) . .
O1B Al1B C19B C20B 74.5(5) . .
C17B Al1B C19B C20B -47.9(6) . .
C2B C1B C21B C22B -89.8(8) . .
C11B C1B C21B C22B 93.4(7) . .
C2B C1B C21B C26B 97.8(8) . .
C11B C1B C21B C26B -79.0(8) . .
C26B C21B C22B C23B 0.0(9) . .
C1B C21B C22B C23B -172.6(6) . .
C26B C21B C22B O2B 177.3(5) . .
C1B C21B C22B O2B 4.7(8) . .
Al2B O2B C22B C23B 95.8(5) . .
Al3B O2B C22B C23B -83.6(6) . .
Al2B O2B C22B C21B -81.6(5) . .
Al3B O2B C22B C21B 99.0(5) . .
C21B C22B C23B C24B -0.3(9) . .
O2B C22B C23B C24B -177.6(5) . .
C22B C23B C24B C25B -0.5(10) . .
C23B C24B C25B C26B 1.6(11) . .
C24B C25B C26B C21B -1.8(11) . .
C22B C21B C26B C25B 1.1(10) . .
C1B C21B C26B C25B 173.8(6) . .
O2B Al2B C27B C28B -168.4(4) . .
O1B Al2B C27B C28B 82.3(5) . .
C29B Al2B C27B C28B -46.9(5) . .
O2B Al2B C29B C30B 70.4(5) . .
O1B Al2B C29B C30B -175.7(4) . .
C27B Al2B C29B C30B -50.2(6) . .
C1B C2B C31B C32B 95.1(8) . .
C41B C2B C31B C32B -91.0(7) . .
C1B C2B C31B C36B -91.4(8) . .
C41B C2B C31B C36B 82.5(7) . .
C36B C31B C32B C33B -1.0(9) . .
C2B C31B C32B C33B 172.8(6) . .
C36B C31B C32B O3B 179.2(5) . .
C2B C31B C32B O3B -7.0(8) . .
Al3B O3B C32B C31B -97.0(5) . .
Al4B O3B C32B C31B 81.4(5) . .
Al3B O3B C32B C33B 83.2(6) . .
Al4B O3B C32B C33B -98.4(5) . .
C31B C32B C33B C34B 0.6(10) . .
O3B C32B C33B C34B -179.6(6) . .
C32B C33B C34B C35B 0.2(11) . .
C33B C34B C35B C36B -0.4(12) . .
C34B C35B C36B C31B 0.0(12) . .
C32B C31B C36B C35B 0.7(10) . .
C2B C31B C36B C35B -173.1(6) . .
O3B Al3B C37B C38B -167.4(5) . .
O2B Al3B C37B C38B 80.6(6) . .
C39B Al3B C37B C38B -45.3(6) . .
O3B Al3B C39B C40B 75.8(5) . .
O2B Al3B C39B C40B -173.3(5) . .
C37B Al3B C39B C40B -47.7(6) . .
C1B C2B C41B C42B -91.2(8) . .
C31B C2B C41B C42B 94.9(7) . .
C1B C2B C41B C46B 95.1(8) . .
C31B C2B C41B C46B -78.8(7) . .
C46B C41B C42B C43B -0.3(9) . .
C2B C41B C42B C43B -174.2(6) . .
C46B C41B C42B O4B 178.2(5) . .
C2B C41B C42B O4B 4.3(8) . .
Al1B O4B C42B C41B 98.6(5) . .
Al4B O4B C42B C41B -81.5(5) . .
Al1B O4B C42B C43B -82.9(6) . .
Al4B O4B C42B C43B 97.0(5) . .
C41B C42B C43B C44B -0.8(10) . .
O4B C42B C43B C44B -179.3(6) . .
C42B C43B C44B C45B 0.9(11) . .
C43B C44B C45B C46B 0.2(12) . .
C44B C45B C46B C41B -1.4(11) . .
C42B C41B C46B C45B 1.4(9) . .
C2B C41B C46B C45B 175.3(6) . .
O3B Al4B C47B C48B 82.4(6) . .
O4B Al4B C47B C48B -167.8(5) . .
C49B Al4B C47B C48B -46.8(6) . .
O3B Al4B C49B C50B -178.6(5) . .
O4B Al4B C49B C50B 68.2(6) . .
C47B Al4B C49B C50B -53.1(6) . .
C92 C91 C92 C93 10.3(19) 2 .
C90 C91 C92 C93 -177.3(14) . .
C91 C92 C93 C90 -14.1(24) . 2
C95 C96 C97 C98 -172.3(19) . .
C97 C96 C97 C98 -6.5(24) 2_665 .
C96 C97 C98 C95 -1.0(35) . 2_665
